data_2216536
loop_
_publ_author_name
'Din\,cer, Muharrem'
'\"Ozdemir, Nam\?ik'
'\"Onal, Z\"ulbiye'
'Korkusuz, Elif'

_publ_section_title 5-(4-Methylbenzoyl)-4-<i>p</i>-tolyl-1-(1-<i>p</i>-tolylethylideneamino)pyrimidin-2(1<i>H</i>)-one
_journal_coeditor_code HG2349
_journal_issue 12
_journal_name_full 'Acta Crystallographica Section E'
_journal_page_first o4791
_journal_page_last o4792
_journal_paper_doi 10.1107/S1600536807059284
_journal_volume 63
_journal_year 2007
_chemical_formula_iupac 'C28 H25 N3 O2'
_chemical_formula_moiety 'C28 H25 N3 O2'
_chemical_formula_sum 'C28 H25 N3 O2'
_chemical_formula_weight 435.51
_chemical_name_systematic
;
5-(4-Methylbenzoyl)-4-p-tolyl-1-(1-p-tolylethylideneamino)pyrimidin-2(1H)-one
;
_space_group_IT_number 2
_symmetry_cell_setting triclinic
_symmetry_space_group_name_Hall '-P 1'
_symmetry_space_group_name_H-M 'P -1'
_atom_sites_solution_hydrogens geom
_atom_sites_solution_primary direct
_atom_sites_solution_secondary difmap
_audit_creation_method SHELXL-97
_cell_angle_alpha 90.814(6)
_cell_angle_beta 103.780(5)
_cell_angle_gamma 102.235(6)
_cell_formula_units_Z 2
_cell_length_a 8.0337(6)
_cell_length_b 10.5159(8)
_cell_length_c 14.6372(11)
_cell_measurement_reflns_used 18925
_cell_measurement_temperature 296
_cell_measurement_theta_max 27.91
_cell_measurement_theta_min 2.37
_cell_volume 1170.98(16)
_computing_cell_refinement 'X-AREA (Stoe & Cie, 2002)'
_computing_data_collection 'X-AREA (Stoe & Cie, 2002)'
_computing_data_reduction 'X-RED32 (Stoe & Cie, 2002)'
_computing_molecular_graphics 'ORTEP-3 for Windows (Farrugia, 1997)'
_computing_publication_material 'WinGX (Farrugia, 1999) and PLATON (Spek, 2003)'
_computing_structure_refinement 'SHELXL97 (Sheldrick, 1997)'
_computing_structure_solution 'SHELXS97 (Sheldrick, 1997)'
_diffrn_ambient_temperature 296
_diffrn_detector_area_resol_mean 6.67
_diffrn_measured_fraction_theta_full 0.985
_diffrn_measured_fraction_theta_max 0.985
_diffrn_measurement_device_type 'Stoe IPDS2'
_diffrn_measurement_method '\w scans'
_diffrn_radiation_monochromator 'plane graphite'
_diffrn_radiation_source 'sealed X-ray tube, 12 x 0.4 mm long-fine focus'
_diffrn_radiation_type MoK\a
_diffrn_radiation_wavelength 0.71073
_diffrn_reflns_av_R_equivalents 0.0586
_diffrn_reflns_av_sigmaI/netI 0.0384
_diffrn_reflns_limit_h_max 10
_diffrn_reflns_limit_h_min -10
_diffrn_reflns_limit_k_max 13
_diffrn_reflns_limit_k_min -13
_diffrn_reflns_limit_l_max 19
_diffrn_reflns_limit_l_min -19
_diffrn_reflns_number 17054
_diffrn_reflns_theta_full 27.87
_diffrn_reflns_theta_max 27.87
_diffrn_reflns_theta_min 2.37
_diffrn_standards_decay_% 0
_diffrn_standards_interval_count 0
_diffrn_standards_number 0
_exptl_absorpt_coefficient_mu 0.079
_exptl_absorpt_correction_T_max 0.9795
_exptl_absorpt_correction_T_min 0.9512
_exptl_absorpt_correction_type integration
_exptl_absorpt_process_details 'X-RED32 (Stoe & Cie, 2002)'
_exptl_crystal_colour yellow
_exptl_crystal_density_diffrn 1.235
_exptl_crystal_density_method 'not measured'
_exptl_crystal_description prism
_exptl_crystal_F_000 460
_exptl_crystal_size_max 0.75
_exptl_crystal_size_mid 0.57
_exptl_crystal_size_min 0.29
_refine_diff_density_max 0.182
_refine_diff_density_min -0.127
_refine_ls_extinction_coef 0.018(3)
_refine_ls_extinction_expression Fc^*^=kFc[1+0.001xFc^2^\l^3^/sin(2\q)]^-1/4^
_refine_ls_extinction_method SHELXL
_refine_ls_goodness_of_fit_ref 1.053
_refine_ls_hydrogen_treatment constr
_refine_ls_matrix_type full
_refine_ls_number_parameters 303
_refine_ls_number_reflns 5518
_refine_ls_number_restraints 0
_refine_ls_restrained_S_all 1.053
_refine_ls_R_factor_all 0.0634
_refine_ls_R_factor_gt 0.0441
_refine_ls_shift/su_max 0.001
_refine_ls_shift/su_mean 0.000
_refine_ls_structure_factor_coef Fsqd
_refine_ls_weighting_details 'calc w=1/[\s^2^(Fo^2^)+(0.0563P)^2^+0.1024P] where P=(Fo^2^+2Fc^2^)/3'
_refine_ls_weighting_scheme calc
_refine_ls_wR_factor_gt 0.1182
_refine_ls_wR_factor_ref 0.1273
_reflns_number_gt 4001
_reflns_number_total 5518
_reflns_threshold_expression I>2\s(I)
_cod_data_source_file hg2349.cif
_cod_data_source_block I
_cod_original_cell_volume 1170.97(15)
_cod_database_code 2216536
_cod_database_fobs_code 2216536

loop_
_symmetry_equiv_pos_as_xyz
'x, y, z'
'-x, -y, -z'

loop_
_atom_site_type_symbol
_atom_site_label
_atom_site_fract_x
_atom_site_fract_y
_atom_site_fract_z
_atom_site_U_iso_or_equiv
_atom_site_adp_type
_atom_site_calc_flag
_atom_site_refinement_flags
_atom_site_occupancy
O O2 0.36136(14) 0.45935(11) 1.07609(7) 0.0605(3) Uani d . 1
O O5 0.1090(2) 0.29263(11) 0.65039(8) 0.0858(4) Uani d . 1
N N1 0.25410(15) 0.32241(11) 0.94305(8) 0.0485(3) Uani d . 1
N N3 0.26204(15) 0.54801(11) 0.93782(7) 0.0478(3) Uani d . 1
N N11 0.27934(16) 0.20825(11) 0.98928(8) 0.0517(3) Uani d . 1
C C2 0.29839(17) 0.44711(14) 0.99159(9) 0.0481(3) Uani d . 1
C C4 0.22738(16) 0.53503(13) 0.84561(9) 0.0446(3) Uani d . 1
C C5 0.21944(18) 0.41521(13) 0.79567(9) 0.0483(3) Uani d . 1
C C6 0.22964(19) 0.31113(13) 0.84897(9) 0.0511(3) Uani d . 1
H H6 0.2194 0.2299 0.8196 0.061 Uiso calc R 1
C C11 0.19358(16) 0.17533(13) 1.05206(9) 0.0460(3) Uani d . 1
C C12 0.0720(2) 0.24654(16) 1.08184(12) 0.0612(4) Uani d . 1
H H12A 0.0269 0.2975 1.0318 0.092 Uiso calc R 1
H H12B 0.1342 0.3031 1.1369 0.092 Uiso calc R 1
H H12C -0.0237 0.1851 1.0961 0.092 Uiso calc R 1
C C13 0.22176(16) 0.05315(13) 1.09645(9) 0.0464(3) Uani d . 1
C C14 0.1693(2) 0.01848(16) 1.17784(11) 0.0605(4) Uani d . 1
H H14 0.1162 0.0733 1.2060 0.073 Uiso calc R 1
C C15 0.1946(2) -0.09636(17) 1.21779(11) 0.0679(4) Uani d . 1
H H15 0.1600 -0.1167 1.2731 0.081 Uiso calc R 1
C C16 0.2702(2) -0.18145(15) 1.17752(11) 0.0599(4) Uani d . 1
C C17 0.3223(2) -0.14700(15) 1.09630(11) 0.0602(4) Uani d . 1
H H17 0.3739 -0.2026 1.0679 0.072 Uiso calc R 1
C C18 0.2995(2) -0.03240(15) 1.05655(10) 0.0555(3) Uani d . 1
H H18 0.3367 -0.0116 1.0020 0.067 Uiso calc R 1
C C19 0.2925(3) -0.30805(19) 1.21997(15) 0.0899(6) Uani d . 1
H H19A 0.2090 -0.3333 1.2572 0.135 Uiso calc R 1
H H19B 0.4095 -0.2972 1.2593 0.135 Uiso calc R 1
H H19C 0.2735 -0.3744 1.1705 0.135 Uiso calc R 1
C C41 0.19553(16) 0.65154(12) 0.79447(9) 0.0440(3) Uani d . 1
C C42 0.30585(18) 0.77205(14) 0.82568(10) 0.0509(3) Uani d . 1
H H42 0.3928 0.7808 0.8816 0.061 Uiso calc R 1
C C43 0.2875(2) 0.87876(15) 0.77436(11) 0.0609(4) Uani d . 1
H H43 0.3638 0.9588 0.7956 0.073 Uiso calc R 1
C C44 0.1573(2) 0.86939(16) 0.69154(11) 0.0630(4) Uani d . 1
C C45 0.0431(2) 0.74996(16) 0.66348(11) 0.0624(4) Uani d . 1
H H45 -0.0480 0.7423 0.6094 0.075 Uiso calc R 1
C C46 0.06107(19) 0.64227(15) 0.71359(10) 0.0544(3) Uani d . 1
H H46 -0.0173 0.5628 0.6932 0.065 Uiso calc R 1
C C47 0.1430(4) 0.9854(2) 0.63299(17) 0.1050(8) Uani d . 1
H H47A 0.1624 0.9671 0.5724 0.158 Uiso calc R 1
H H47B 0.2296 1.0603 0.6644 0.158 Uiso calc R 1
H H47C 0.0278 1.0025 0.6249 0.158 Uiso calc R 1
C C51 0.2031(2) 0.39281(14) 0.69258(10) 0.0561(4) Uani d . 1
C C52 0.3062(2) 0.49146(14) 0.64407(9) 0.0517(3) Uani d . 1
C C53 0.4596(2) 0.57584(16) 0.69096(10) 0.0582(4) Uani d . 1
H H53 0.5064 0.5687 0.7547 0.070 Uiso calc R 1
C C54 0.5438(2) 0.67092(18) 0.64341(11) 0.0679(4) Uani d . 1
H H54 0.6482 0.7268 0.6756 0.081 Uiso calc R 1
C C55 0.4767(2) 0.68502(18) 0.54924(12) 0.0698(4) Uani d . 1
C C56 0.3253(3) 0.59822(19) 0.50232(11) 0.0762(5) Uani d . 1
H H56 0.2794 0.6052 0.4384 0.091 Uiso calc R 1
C C57 0.2411(2) 0.50158(17) 0.54816(10) 0.0661(4) Uani d . 1
H H57 0.1403 0.4428 0.5150 0.079 Uiso calc R 1
C C58 0.5664(3) 0.7934(2) 0.49902(17) 0.1040(7) Uani d . 1
H H58A 0.6373 0.8624 0.5443 0.156 Uiso calc R 1
H H58B 0.4792 0.8265 0.4550 0.156 Uiso calc R 1
H H58C 0.6395 0.7602 0.4659 0.156 Uiso calc R 1

loop_
_atom_site_aniso_label
_atom_site_aniso_U_11
_atom_site_aniso_U_22
_atom_site_aniso_U_33
_atom_site_aniso_U_12
_atom_site_aniso_U_13
_atom_site_aniso_U_23
O2 0.0677(6) 0.0647(7) 0.0429(5) 0.0096(5) 0.0062(4) 0.0063(4)
O5 0.1368(12) 0.0523(7) 0.0549(6) -0.0028(7) 0.0193(7) -0.0048(5)
N1 0.0577(6) 0.0464(6) 0.0450(6) 0.0151(5) 0.0156(5) 0.0111(5)
N3 0.0536(6) 0.0450(6) 0.0444(6) 0.0104(5) 0.0119(5) 0.0043(4)
N11 0.0622(7) 0.0493(7) 0.0496(6) 0.0184(5) 0.0197(5) 0.0149(5)
C2 0.0483(7) 0.0513(8) 0.0447(7) 0.0093(6) 0.0129(5) 0.0051(6)
C4 0.0435(6) 0.0440(7) 0.0457(6) 0.0082(5) 0.0113(5) 0.0049(5)
C5 0.0573(8) 0.0446(7) 0.0438(6) 0.0124(6) 0.0131(6) 0.0069(5)
C6 0.0638(8) 0.0452(8) 0.0461(7) 0.0133(6) 0.0155(6) 0.0039(6)
C11 0.0437(6) 0.0490(7) 0.0437(6) 0.0074(5) 0.0102(5) 0.0055(5)
C12 0.0541(8) 0.0634(9) 0.0752(10) 0.0186(7) 0.0278(7) 0.0163(8)
C13 0.0461(7) 0.0478(7) 0.0442(6) 0.0062(6) 0.0126(5) 0.0069(5)
C14 0.0769(10) 0.0570(9) 0.0570(8) 0.0179(7) 0.0314(7) 0.0120(7)
C15 0.0916(12) 0.0647(10) 0.0566(8) 0.0180(9) 0.0348(8) 0.0197(7)
C16 0.0709(9) 0.0518(8) 0.0544(8) 0.0112(7) 0.0120(7) 0.0116(6)
C17 0.0736(10) 0.0563(9) 0.0567(8) 0.0218(7) 0.0209(7) 0.0077(7)
C18 0.0651(9) 0.0570(9) 0.0495(7) 0.0154(7) 0.0217(6) 0.0100(6)
C19 0.1304(18) 0.0670(12) 0.0829(13) 0.0356(12) 0.0336(12) 0.0292(10)
C41 0.0472(7) 0.0426(7) 0.0446(6) 0.0122(5) 0.0140(5) 0.0044(5)
C42 0.0514(7) 0.0489(8) 0.0505(7) 0.0080(6) 0.0113(6) 0.0039(6)
C43 0.0679(9) 0.0448(8) 0.0688(9) 0.0062(7) 0.0201(7) 0.0082(7)
C44 0.0821(11) 0.0539(9) 0.0612(9) 0.0259(8) 0.0228(8) 0.0166(7)
C45 0.0720(10) 0.0600(10) 0.0536(8) 0.0256(8) 0.0021(7) 0.0065(7)
C46 0.0554(8) 0.0494(8) 0.0548(8) 0.0133(6) 0.0055(6) 0.0023(6)
C47 0.152(2) 0.0719(13) 0.0965(15) 0.0379(14) 0.0266(15) 0.0392(12)
C51 0.0787(10) 0.0454(8) 0.0450(7) 0.0182(7) 0.0127(7) 0.0044(6)
C52 0.0691(9) 0.0507(8) 0.0393(6) 0.0216(7) 0.0137(6) 0.0052(5)
C53 0.0596(8) 0.0765(10) 0.0418(7) 0.0217(7) 0.0125(6) 0.0102(7)
C54 0.0619(9) 0.0845(12) 0.0567(9) 0.0100(8) 0.0189(7) 0.0079(8)
C55 0.0836(11) 0.0732(11) 0.0582(9) 0.0176(9) 0.0275(8) 0.0168(8)
C56 0.0997(13) 0.0848(12) 0.0402(7) 0.0163(11) 0.0125(8) 0.0165(8)
C57 0.0854(11) 0.0652(10) 0.0409(7) 0.0101(8) 0.0081(7) 0.0036(7)
C58 0.1195(18) 0.1058(18) 0.0881(14) 0.0085(14) 0.0414(13) 0.0367(13)

loop_
_atom_type_symbol
_atom_type_description
_atom_type_scat_dispersion_real
_atom_type_scat_dispersion_imag
_atom_type_scat_source
C C 0.0033 0.0016 'International Tables Vol C Tables 4.2.6.8 and 6.1.1.4'
H H 0.0000 0.0000 'International Tables Vol C Tables 4.2.6.8 and 6.1.1.4'
N N 0.0061 0.0033 'International Tables Vol C Tables 4.2.6.8 and 6.1.1.4'
O O 0.0106 0.0060 'International Tables Vol C Tables 4.2.6.8 and 6.1.1.4'

loop_
_geom_angle_atom_site_label_1
_geom_angle_atom_site_label_2
_geom_angle_atom_site_label_3
_geom_angle
C6 N1 N11 114.84(11)
C6 N1 C2 120.41(11)
N11 N1 C2 122.59(11)
C4 N3 C2 121.04(11)
C11 N11 N1 116.95(11)
O2 C2 N3 123.89(13)
O2 C2 N1 120.12(12)
N3 C2 N1 115.97(11)
N3 C4 C5 122.47(12)
N3 C4 C41 116.60(11)
C5 C4 C41 120.93(11)
C6 C5 C4 115.61(12)
C6 C5 C51 117.06(12)
C4 C5 C51 127.32(12)
N1 C6 C5 121.76(12)
N1 C6 H6 119.1
C5 C6 H6 119.1
N11 C11 C13 114.57(11)
N11 C11 C12 126.30(13)
C13 C11 C12 119.13(11)
C11 C12 H12A 109.5
C11 C12 H12B 109.5
H12A C12 H12B 109.5
C11 C12 H12C 109.5
H12A C12 H12C 109.5
H12B C12 H12C 109.5
C14 C13 C18 117.41(13)
C14 C13 C11 121.58(12)
C18 C13 C11 121.00(11)
C15 C14 C13 120.92(14)
C15 C14 H14 119.5
C13 C14 H14 119.5
C16 C15 C14 121.47(13)
C16 C15 H15 119.3
C14 C15 H15 119.3
C15 C16 C17 117.60(14)
C15 C16 C19 121.10(15)
C17 C16 C19 121.30(15)
C18 C17 C16 121.42(14)
C18 C17 H17 119.3
C16 C17 H17 119.3
C17 C18 C13 121.17(13)
C17 C18 H18 119.4
C13 C18 H18 119.4
C16 C19 H19A 109.5
C16 C19 H19B 109.5
H19A C19 H19B 109.5
C16 C19 H19C 109.5
H19A C19 H19C 109.5
H19B C19 H19C 109.5
C42 C41 C46 118.80(12)
C42 C41 C4 119.64(12)
C46 C41 C4 121.51(12)
C43 C42 C41 120.26(13)
C43 C42 H42 119.9
C41 C42 H42 119.9
C42 C43 C44 121.28(15)
C42 C43 H43 119.4
C44 C43 H43 119.4
C45 C44 C43 117.86(14)
C45 C44 C47 121.05(17)
C43 C44 C47 121.08(17)
C46 C45 C44 121.42(14)
C46 C45 H45 119.3
C44 C45 H45 119.3
C45 C46 C41 120.26(14)
C45 C46 H46 119.9
C41 C46 H46 119.9
C44 C47 H47A 109.5
C44 C47 H47B 109.5
H47A C47 H47B 109.5
C44 C47 H47C 109.5
H47A C47 H47C 109.5
H47B C47 H47C 109.5
O5 C51 C52 121.22(13)
O5 C51 C5 119.49(13)
C52 C51 C5 119.26(13)
C53 C52 C57 119.04(14)
C53 C52 C51 122.56(12)
C57 C52 C51 118.35(14)
C52 C53 C54 119.99(14)
C52 C53 H53 120.0
C54 C53 H53 120.0
C55 C54 C53 121.40(17)
C55 C54 H54 119.3
C53 C54 H54 119.3
C56 C55 C54 118.22(15)
C56 C55 C58 120.97(17)
C54 C55 C58 120.81(19)
C57 C56 C55 121.18(15)
C57 C56 H56 119.4
C55 C56 H56 119.4
C56 C57 C52 120.10(16)
C56 C57 H57 120.0
C52 C57 H57 120.0
C55 C58 H58A 109.5
C55 C58 H58B 109.5
H58A C58 H58B 109.5
C55 C58 H58C 109.5
H58A C58 H58C 109.5
H58B C58 H58C 109.5

loop_
_geom_bond_atom_site_label_1
_geom_bond_atom_site_label_2
_geom_bond_distance
O2 C2 1.2133(16)
O5 C51 1.2185(19)
N1 C6 1.3437(16)
N1 N11 1.4146(15)
N1 C2 1.4165(18)
N3 C4 1.3105(16)
N3 C2 1.3696(17)
N11 C11 1.2840(16)
C4 C5 1.4295(18)
C4 C41 1.4815(17)
C5 C6 1.3583(18)
C5 C51 1.4941(18)
C6 H6 0.9300
C11 C13 1.4836(18)
C11 C12 1.4863(19)
C12 H12A 0.9600
C12 H12B 0.9600
C12 H12C 0.9600
C13 C14 1.3844(18)
C13 C18 1.392(2)
C14 C15 1.382(2)
C14 H14 0.9300
C15 C16 1.379(2)
C15 H15 0.9300
C16 C17 1.380(2)
C16 C19 1.504(2)
C17 C18 1.374(2)
C17 H17 0.9300
C18 H18 0.9300
C19 H19A 0.9600
C19 H19B 0.9600
C19 H19C 0.9600
C41 C42 1.3837(19)
C41 C46 1.3859(19)
C42 C43 1.374(2)
C42 H42 0.9300
C43 C44 1.386(2)
C43 H43 0.9300
C44 C45 1.380(2)
C44 C47 1.509(2)
C45 C46 1.373(2)
C45 H45 0.9300
C46 H46 0.9300
C47 H47A 0.9600
C47 H47B 0.9600
C47 H47C 0.9600
C51 C52 1.484(2)
C52 C53 1.376(2)
C52 C57 1.3907(19)
C53 C54 1.378(2)
C53 H53 0.9300
C54 C55 1.378(2)
C54 H54 0.9300
C55 C56 1.377(3)
C55 C58 1.512(2)
C56 C57 1.373(2)
C56 H56 0.9300
C57 H57 0.9300
C58 H58A 0.9600
C58 H58B 0.9600
C58 H58C 0.9600

loop_
_geom_hbond_atom_site_label_D
_geom_hbond_atom_site_label_H
_geom_hbond_atom_site_label_A
_geom_hbond_site_symmetry_A
_geom_hbond_distance_DH
_geom_hbond_distance_HA
_geom_hbond_distance_DA
_geom_hbond_angle_DHA
C53 H53 O2 2_667 0.93 2.50 3.4289(17) 177.2
C19 H19C O2 1_545 0.96 2.53 3.421(2) 155.0

loop_
_geom_torsion_atom_site_label_1
_geom_torsion_atom_site_label_2
_geom_torsion_atom_site_label_3
_geom_torsion_atom_site_label_4
_geom_torsion
C6 N1 N11 C11 -134.63(13)
C2 N1 N11 C11 62.05(17)
C4 N3 C2 O2 166.33(13)
C4 N3 C2 N1 -15.11(18)
C6 N1 C2 O2 -162.09(13)
N11 N1 C2 O2 0.33(19)
C6 N1 C2 N3 19.29(18)
N11 N1 C2 N3 -178.29(11)
C2 N3 C4 C5 2.15(19)
C2 N3 C4 C41 -178.09(11)
N3 C4 C5 C6 7.43(19)
C41 C4 C5 C6 -172.32(12)
N3 C4 C5 C51 -171.91(14)
C41 C4 C5 C51 8.3(2)
N11 N1 C6 C5 -173.97(12)
C2 N1 C6 C5 -10.3(2)
C4 C5 C6 N1 -3.1(2)
C51 C5 C6 N1 176.34(13)
N1 N11 C11 C13 178.54(11)
N1 N11 C11 C12 -0.9(2)
N11 C11 C13 C14 166.44(14)
C12 C11 C13 C14 -14.1(2)
N11 C11 C13 C18 -14.75(19)
C12 C11 C13 C18 164.70(14)
C18 C13 C14 C15 0.4(2)
C11 C13 C14 C15 179.27(15)
C13 C14 C15 C16 -1.1(3)
C14 C15 C16 C17 0.9(3)
C14 C15 C16 C19 -178.23(18)
C15 C16 C17 C18 -0.2(2)
C19 C16 C17 C18 178.96(17)
C16 C17 C18 C13 -0.4(2)
C14 C13 C18 C17 0.3(2)
C11 C13 C18 C17 -178.55(13)
N3 C4 C41 C42 44.96(17)
C5 C4 C41 C42 -135.29(14)
N3 C4 C41 C46 -137.44(13)
C5 C4 C41 C46 42.31(18)
C46 C41 C42 C43 -3.4(2)
C4 C41 C42 C43 174.26(12)
C41 C42 C43 C44 1.1(2)
C42 C43 C44 C45 1.8(2)
C42 C43 C44 C47 -177.08(17)
C43 C44 C45 C46 -2.5(2)
C47 C44 C45 C46 176.43(17)
C44 C45 C46 C41 0.2(2)
C42 C41 C46 C45 2.8(2)
C4 C41 C46 C45 -174.85(13)
C6 C5 C51 O5 40.4(2)
C4 C5 C51 O5 -140.30(16)
C6 C5 C51 C52 -137.87(14)
C4 C5 C51 C52 41.5(2)
O5 C51 C52 C53 -153.66(16)
C5 C51 C52 C53 24.5(2)
O5 C51 C52 C57 28.7(2)
C5 C51 C52 C57 -153.05(14)
C57 C52 C53 C54 1.7(2)
C51 C52 C53 C54 -175.85(14)
C52 C53 C54 C55 0.8(3)
C53 C54 C55 C56 -2.3(3)
C53 C54 C55 C58 177.37(19)
C54 C55 C56 C57 1.3(3)
C58 C55 C56 C57 -178.4(2)
C55 C56 C57 C52 1.3(3)
C53 C52 C57 C56 -2.8(3)
C51 C52 C57 C56 174.93(16)

loop_
_cod_related_entry_id
_cod_related_entry_database
_cod_related_entry_code
1 ChemSpider 21196366
